data_4101763
loop_
_publ_author_name
'Kinjo, Rei'
'Ichinohe, Masaaki'
'Sekiguchi, Akira'

_publ_section_title
;
 An isolable disilyne anion radical and a new route to the disilenide ion
 upon reduction of a disilyne.
;
_journal_issue 1
_journal_name_full 'Journal of the American Chemical Society'
_journal_page_first 26
_journal_page_last 27
_journal_paper_doi 10.1021/ja066762x
_journal_volume 129
_journal_year 2007
_chemical_formula_sum 'C50 H130 K O8 Si12'
_chemical_formula_weight 1235.72
_chemical_name_systematic
; 
 1,1,4,4-tetrakis[bis(trimethylsilyl)methyl]-1,4-diisopropyl-
 2-tetrasilyne anion radical 
;
_space_group_IT_number 14
_symmetry_cell_setting monoclinic
_symmetry_space_group_name_Hall '-P 2ybc'
_symmetry_space_group_name_H-M 'P 1 21/c 1'
_atom_sites_solution_hydrogens geom
_atom_sites_solution_primary direct
_atom_sites_solution_secondary difmap
_audit_creation_method SHELXL-97
_cell_angle_alpha 90.00
_cell_angle_beta 93.542(4)
_cell_angle_gamma 90.00
_cell_formula_units_Z 4
_cell_length_a 11.1710(8)
_cell_length_b 22.1790(12)
_cell_length_c 31.4580(19)
_cell_measurement_reflns_used 81605
_cell_measurement_temperature 120.0(1)
_cell_measurement_theta_max 27.98
_cell_measurement_theta_min 2.11
_cell_volume 7779.2(8)
_computing_cell_refinement 'HKL scalepack'
_computing_data_collection 'MacScience Xpress'
_computing_data_reduction Denzo
_computing_molecular_graphics ORTEP
_computing_publication_material CIFTAB
_computing_structure_refinement 'SHELXL-97 (Sheldrick, 1997)'
_computing_structure_solution SIR92
_diffrn_ambient_temperature 120.0(1)
_diffrn_measured_fraction_theta_full 0.962
_diffrn_measured_fraction_theta_max 0.962
_diffrn_measurement_device 'MacScience DIP2030 Image plate'
_diffrn_radiation_monochromator graphite
_diffrn_radiation_source 'rotating anode'
_diffrn_radiation_type MoK\a
_diffrn_radiation_wavelength 0.71070
_diffrn_reflns_av_R_equivalents 0.0650
_diffrn_reflns_av_sigmaI/netI 0.0729
_diffrn_reflns_limit_h_max 14
_diffrn_reflns_limit_h_min 0
_diffrn_reflns_limit_k_max 29
_diffrn_reflns_limit_k_min 0
_diffrn_reflns_limit_l_max 41
_diffrn_reflns_limit_l_min -41
_diffrn_reflns_number 81605
_diffrn_reflns_theta_full 27.98
_diffrn_reflns_theta_max 27.98
_diffrn_reflns_theta_min 2.11
_exptl_absorpt_coefficient_mu 0.292
_exptl_absorpt_correction_type none
_exptl_crystal_colour 'dark brown'
_exptl_crystal_density_diffrn 1.055
_exptl_crystal_density_meas ?
_exptl_crystal_description cube
_exptl_crystal_F_000 2724
_exptl_crystal_size_max 0.25
_exptl_crystal_size_mid 0.25
_exptl_crystal_size_min 0.20
_refine_diff_density_max 1.046
_refine_diff_density_min -0.480
_refine_diff_density_rms 0.089
_refine_ls_extinction_coef 0.0021(3)
_refine_ls_extinction_expression Fc^*^=kFc[1+0.001xFc^2^\l^3^/sin(2\q)]^-1/4^
_refine_ls_extinction_method SHELXL
_refine_ls_goodness_of_fit_ref 0.984
_refine_ls_hydrogen_treatment constr
_refine_ls_matrix_type full
_refine_ls_number_parameters 641
_refine_ls_number_reflns 18045
_refine_ls_number_restraints 0
_refine_ls_restrained_S_all 0.984
_refine_ls_R_factor_all 0.1229
_refine_ls_R_factor_gt 0.0712
_refine_ls_shift/su_max 0.003
_refine_ls_shift/su_mean 0.000
_refine_ls_structure_factor_coef Fsqd
_refine_ls_weighting_details 'calc w=1/[\s^2^(Fo^2^)+(0.1269P)^2^+0.0000P] where P=(Fo^2^+2Fc^2^)/3'
_refine_ls_weighting_scheme calc
_refine_ls_wR_factor_gt 0.1798
_refine_ls_wR_factor_ref 0.2145
_reflns_number_gt 10421
_reflns_number_total 18045
_reflns_threshold_expression >2sigma(I)
_cod_data_source_file ja066762xsi20060920_125208.cif
_cod_data_source_block shelxl
_cod_depositor_comments
;
The following automatic conversions were performed:

'_symmetry_cell_setting' value 'Monoclinic' changed to 'monoclinic'
according to the built-in table from CIF Core dictionary named
'cif_core.dic' version 2.4.1 from 2010-06-29.

Automatic conversion script
Id: cif_fix_values 1673 2011-04-08 12:14:43Z adriana 

The following automatic conversions were performed:

'_exptl_crystal_density_meas' value 'not measured' was changed to '?'
- the value is perceived as not measured.

Automatic conversion script
Id: cif_fix_values 3008 2015-01-20 13:52:24Z robertas 
;
_cod_original_sg_symbol_H-M 'P 21/c        '
_cod_database_code 4101763

loop_
_symmetry_equiv_pos_as_xyz
'x, y, z'
'-x, y+1/2, -z+1/2'
'-x, -y, -z'
'x, -y-1/2, z-1/2'

loop_
_atom_site_label
_atom_site_type_symbol
_atom_site_fract_x
_atom_site_fract_y
_atom_site_fract_z
_atom_site_U_iso_or_equiv
_atom_site_adp_type
_atom_site_occupancy
_atom_site_symmetry_multiplicity
_atom_site_calc_flag
_atom_site_refinement_flags
_atom_site_disorder_assembly
_atom_site_disorder_group
K1 K -0.50060(7) 0.76048(3) 0.87818(2) 0.03930(18) Uani 1 1 d . . .
Si1 Si 0.07588(10) 0.23030(4) 0.88510(3) 0.0437(2) Uani 1 1 d . . .
Si2 Si -0.07749(10) 0.28431(4) 0.86262(3) 0.0440(2) Uani 1 1 d . . .
Si3 Si 0.07258(8) 0.13056(4) 0.85857(3) 0.0320(2) Uani 1 1 d . . .
Si4 Si -0.06666(8) 0.38508(4) 0.88776(3) 0.0341(2) Uani 1 1 d . . .
Si5 Si -0.11462(9) 0.09279(5) 0.93154(3) 0.0432(2) Uani 1 1 d . . .
Si6 Si -0.02190(10) -0.00865(4) 0.87117(3) 0.0434(2) Uani 1 1 d . . .
Si7 Si 0.33517(9) 0.11951(4) 0.90743(3) 0.0381(2) Uani 1 1 d . . .
Si8 Si 0.32390(9) 0.11917(4) 0.80837(3) 0.0402(2) Uani 1 1 d . . .
Si9 Si 0.12555(9) 0.41444(5) 0.81453(3) 0.0421(2) Uani 1 1 d . . .
Si10 Si 0.04705(10) 0.52059(4) 0.87335(3) 0.0435(2) Uani 1 1 d . . .
Si11 Si -0.32692(9) 0.40037(4) 0.83779(3) 0.0385(2) Uani 1 1 d . . .
Si12 Si -0.31716(10) 0.40173(5) 0.93685(3) 0.0427(2) Uani 1 1 d . . .
O1 O -0.3001(3) 0.77513(14) 0.93649(9) 0.0606(7) Uani 1 1 d . . .
O2 O -0.4189(3) 0.66412(13) 0.93246(9) 0.0588(7) Uani 1 1 d . . .
O3 O -0.6975(3) 0.74398(16) 0.92554(11) 0.0852(11) Uani 1 1 d . . .
O4 O -0.5810(4) 0.85628(15) 0.93002(9) 0.0814(11) Uani 1 1 d . . .
O5 O -0.6904(3) 0.78799(13) 0.82064(9) 0.0598(7) Uani 1 1 d . . .
O6 O -0.6054(3) 0.66982(12) 0.82207(9) 0.0617(8) Uani 1 1 d . . .
O7 O -0.4078(2) 0.85592(11) 0.82981(8) 0.0496(6) Uani 1 1 d . . .
O8 O -0.3120(2) 0.73847(12) 0.82794(9) 0.0555(7) Uani 1 1 d . . .
C1 C 0.0024(3) 0.06952(14) 0.89395(10) 0.0361(7) Uani 1 1 d . . .
H1 H 0.0704 0.0617 0.9144 0.043 Uiso 1 1 calc R . .
C2 C -0.0518(4) 0.1434(2) 0.97476(13) 0.0593(11) Uani 1 1 d . . .
H2A H 0.0179 0.1250 0.9886 0.089 Uiso 1 1 calc R . .
H2B H -0.1110 0.1499 0.9951 0.089 Uiso 1 1 calc R . .
H2C H -0.0300 0.1814 0.9627 0.089 Uiso 1 1 calc R . .
C3 C -0.2494(3) 0.1310(2) 0.90600(13) 0.0588(11) Uani 1 1 d . . .
H3A H -0.2843 0.1060 0.8836 0.088 Uiso 1 1 calc R . .
H3B H -0.2262 0.1690 0.8943 0.088 Uiso 1 1 calc R . .
H3C H -0.3071 0.1378 0.9269 0.088 Uiso 1 1 calc R . .
C4 C -0.1738(4) 0.0265(2) 0.96225(14) 0.0619(11) Uani 1 1 d . . .
H4A H -0.1078 0.0051 0.9762 0.093 Uiso 1 1 calc R . .
H4B H -0.2178 -0.0001 0.9429 0.093 Uiso 1 1 calc R . .
H4C H -0.2258 0.0411 0.9832 0.093 Uiso 1 1 calc R . .
C5 C -0.1817(4) -0.02545(19) 0.85262(14) 0.0614(11) Uani 1 1 d . . .
H5A H -0.1869 -0.0656 0.8413 0.092 Uiso 1 1 calc R . .
H5B H -0.2079 0.0028 0.8309 0.092 Uiso 1 1 calc R . .
H5C H -0.2319 -0.0221 0.8762 0.092 Uiso 1 1 calc R . .
C6 C 0.0281(4) -0.06605(17) 0.91242(13) 0.0582(11) Uani 1 1 d . . .
H6A H 0.0157 -0.1058 0.9009 0.087 Uiso 1 1 calc R . .
H6B H -0.0175 -0.0613 0.9371 0.087 Uiso 1 1 calc R . .
H6C H 0.1118 -0.0604 0.9203 0.087 Uiso 1 1 calc R . .
C7 C 0.0665(4) -0.02923(17) 0.82470(13) 0.0622(11) Uani 1 1 d . . .
H7A H 0.0463 -0.0695 0.8156 0.093 Uiso 1 1 calc R . .
H7B H 0.1506 -0.0271 0.8329 0.093 Uiso 1 1 calc R . .
H7C H 0.0480 -0.0016 0.8017 0.093 Uiso 1 1 calc R . .
C8 C 0.2380(3) 0.10417(14) 0.85691(10) 0.0334(7) Uani 1 1 d . . .
H8 H 0.2307 0.0601 0.8569 0.040 Uiso 1 1 calc R . .
C9 C 0.2536(4) 0.1255(2) 0.95751(11) 0.0535(10) Uani 1 1 d . . .
H9A H 0.2058 0.0900 0.9607 0.080 Uiso 1 1 calc R . .
H9B H 0.2026 0.1603 0.9560 0.080 Uiso 1 1 calc R . .
H9C H 0.3107 0.1292 0.9815 0.080 Uiso 1 1 calc R . .
C10 C 0.4392(4) 0.05388(19) 0.91797(13) 0.0554(10) Uani 1 1 d . . .
H10A H 0.4853 0.0473 0.8936 0.083 Uiso 1 1 calc R . .
H10B H 0.3932 0.0184 0.9233 0.083 Uiso 1 1 calc R . .
H10C H 0.4923 0.0624 0.9424 0.083 Uiso 1 1 calc R . .
C11 C 0.4234(3) 0.19080(17) 0.90510(12) 0.0494(9) Uani 1 1 d . . .
H11A H 0.4680 0.1907 0.8800 0.074 Uiso 1 1 calc R . .
H11B H 0.4778 0.1937 0.9299 0.074 Uiso 1 1 calc R . .
H11C H 0.3697 0.2247 0.9043 0.074 Uiso 1 1 calc R . .
C12 C 0.2597(4) 0.07567(17) 0.76128(11) 0.0503(9) Uani 1 1 d . . .
H12A H 0.3049 0.0842 0.7370 0.075 Uiso 1 1 calc R . .
H12B H 0.1776 0.0872 0.7553 0.075 Uiso 1 1 calc R . .
H12C H 0.2638 0.0333 0.7674 0.075 Uiso 1 1 calc R . .
C13 C 0.4827(4) 0.0897(2) 0.81410(13) 0.0578(10) Uani 1 1 d . . .
H13A H 0.5250 0.1090 0.8378 0.087 Uiso 1 1 calc R . .
H13B H 0.5225 0.0981 0.7886 0.087 Uiso 1 1 calc R . .
H13C H 0.4813 0.0469 0.8188 0.087 Uiso 1 1 calc R . .
C14 C 0.3355(4) 0.20181(17) 0.79589(13) 0.0534(10) Uani 1 1 d . . .
H14A H 0.3681 0.2229 0.8206 0.080 Uiso 1 1 calc R . .
H14B H 0.2573 0.2174 0.7878 0.080 Uiso 1 1 calc R . .
H14C H 0.3871 0.2073 0.7729 0.080 Uiso 1 1 calc R . .
C15 C -0.0096(3) 0.12630(15) 0.80277(10) 0.0393(7) Uani 1 1 d . . .
H15 H 0.0139 0.0881 0.7901 0.047 Uiso 1 1 calc R . .
C16 C 0.0213(4) 0.17631(16) 0.77161(11) 0.0478(9) Uani 1 1 d . . .
H16A H 0.1065 0.1776 0.7693 0.072 Uiso 1 1 calc R . .
H16B H -0.0057 0.2144 0.7819 0.072 Uiso 1 1 calc R . .
H16C H -0.0176 0.1682 0.7441 0.072 Uiso 1 1 calc R . .
C17 C -0.1466(3) 0.12421(18) 0.80534(12) 0.0516(9) Uani 1 1 d . . .
H17A H -0.1673 0.0926 0.8244 0.077 Uiso 1 1 calc R . .
H17B H -0.1838 0.1165 0.7775 0.077 Uiso 1 1 calc R . .
H17C H -0.1743 0.1622 0.8156 0.077 Uiso 1 1 calc R . .
C18 C 0.0102(3) 0.44284(14) 0.85165(10) 0.0363(7) Uani 1 1 d . . .
H18 H -0.0565 0.4523 0.8311 0.044 Uiso 1 1 calc R . .
C19 C 0.0584(4) 0.36278(17) 0.77271(12) 0.0525(10) Uani 1 1 d . . .
H19A H -0.0095 0.3820 0.7582 0.079 Uiso 1 1 calc R . .
H19B H 0.0330 0.3262 0.7858 0.079 Uiso 1 1 calc R . .
H19C H 0.1171 0.3536 0.7526 0.079 Uiso 1 1 calc R . .
C20 C 0.2562(3) 0.37473(19) 0.84124(14) 0.0569(10) Uani 1 1 d . . .
H20A H 0.2929 0.4001 0.8631 0.085 Uiso 1 1 calc R . .
H20B H 0.3136 0.3656 0.8207 0.085 Uiso 1 1 calc R . .
H20C H 0.2297 0.3380 0.8538 0.085 Uiso 1 1 calc R . .
C21 C 0.1916(4) 0.47752(18) 0.78255(13) 0.0567(10) Uani 1 1 d . . .
H21A H 0.2287 0.5068 0.8016 0.085 Uiso 1 1 calc R . .
H21B H 0.1289 0.4965 0.7651 0.085 Uiso 1 1 calc R . .
H21C H 0.2505 0.4612 0.7648 0.085 Uiso 1 1 calc R . .
C22 C 0.2097(4) 0.53178(19) 0.89147(14) 0.0614(11) Uani 1 1 d . . .
H22A H 0.2321 0.5031 0.9134 0.092 Uiso 1 1 calc R . .
H22B H 0.2210 0.5719 0.9025 0.092 Uiso 1 1 calc R . .
H22C H 0.2587 0.5261 0.8678 0.092 Uiso 1 1 calc R . .
C23 C 0.0078(4) 0.57775(17) 0.83120(14) 0.0659(12) Uani 1 1 d . . .
H23A H 0.0266 0.6173 0.8420 0.099 Uiso 1 1 calc R . .
H23B H -0.0763 0.5753 0.8231 0.099 Uiso 1 1 calc R . .
H23C H 0.0531 0.5700 0.8068 0.099 Uiso 1 1 calc R . .
C24 C -0.0408(4) 0.54722(19) 0.91884(15) 0.0688(13) Uani 1 1 d . . .
H24A H -0.0273 0.5204 0.9426 0.103 Uiso 1 1 calc R . .
H24B H -0.1247 0.5478 0.9101 0.103 Uiso 1 1 calc R . .
H24C H -0.0152 0.5871 0.9270 0.103 Uiso 1 1 calc R . .
C25 C -0.2300(3) 0.41519(14) 0.88822(10) 0.0345(7) Uani 1 1 d . . .
H25 H -0.2196 0.4591 0.8880 0.041 Uiso 1 1 calc R . .
C26 C -0.4154(3) 0.32873(16) 0.84013(12) 0.0484(9) Uani 1 1 d . . .
H26A H -0.4595 0.3286 0.8654 0.073 Uiso 1 1 calc R . .
H26B H -0.3618 0.2949 0.8407 0.073 Uiso 1 1 calc R . .
H26C H -0.4703 0.3260 0.8155 0.073 Uiso 1 1 calc R . .
C27 C -0.2454(3) 0.39457(19) 0.78742(10) 0.0495(9) Uani 1 1 d . . .
H27A H -0.1977 0.4301 0.7842 0.074 Uiso 1 1 calc R . .
H27B H -0.3025 0.3909 0.7635 0.074 Uiso 1 1 calc R . .
H27C H -0.1943 0.3597 0.7888 0.074 Uiso 1 1 calc R . .
C28 C -0.4329(4) 0.46631(18) 0.82712(13) 0.0544(10) Uani 1 1 d . . .
H28A H -0.3875 0.5029 0.8259 0.082 Uiso 1 1 calc R . .
H28B H -0.4869 0.4691 0.8496 0.082 Uiso 1 1 calc R . .
H28C H -0.4780 0.4602 0.8005 0.082 Uiso 1 1 calc R . .
C29 C -0.4764(3) 0.4314(2) 0.93101(13) 0.0573(10) Uani 1 1 d . . .
H29A H -0.4751 0.4737 0.9244 0.086 Uiso 1 1 calc R . .
H29B H -0.5146 0.4255 0.9572 0.086 Uiso 1 1 calc R . .
H29C H -0.5202 0.4102 0.9085 0.086 Uiso 1 1 calc R . .
C30 C -0.2542(4) 0.44595(19) 0.98374(11) 0.0565(10) Uani 1 1 d . . .
H30A H -0.2489 0.4877 0.9761 0.085 Uiso 1 1 calc R . .
H30B H -0.1757 0.4311 0.9923 0.085 Uiso 1 1 calc R . .
H30C H -0.3057 0.4418 1.0069 0.085 Uiso 1 1 calc R . .
C31 C -0.3305(4) 0.31916(18) 0.94950(12) 0.0565(10) Uani 1 1 d . . .
H31A H -0.3629 0.2981 0.9247 0.085 Uiso 1 1 calc R . .
H31B H -0.3826 0.3140 0.9724 0.085 Uiso 1 1 calc R . .
H31C H -0.2526 0.3033 0.9578 0.085 Uiso 1 1 calc R . .
C32 C 0.0135(3) 0.38983(16) 0.94379(11) 0.0460(9) Uani 1 1 d . . .
H32 H -0.0079 0.4289 0.9557 0.055 Uiso 1 1 calc R . .
C33 C 0.1505(3) 0.38918(19) 0.94205(13) 0.0566(11) Uani 1 1 d . . .
H33A H 0.1744 0.4192 0.9223 0.085 Uiso 1 1 calc R . .
H33B H 0.1760 0.3501 0.9330 0.085 Uiso 1 1 calc R . .
H33C H 0.1870 0.3978 0.9698 0.085 Uiso 1 1 calc R . .
C34 C -0.0215(4) 0.34169(18) 0.97554(11) 0.0550(10) Uani 1 1 d . . .
H34A H -0.1069 0.3417 0.9774 0.083 Uiso 1 1 calc R . .
H34B H 0.0167 0.3503 1.0031 0.083 Uiso 1 1 calc R . .
H34C H 0.0039 0.3028 0.9661 0.083 Uiso 1 1 calc R . .
C51 C -0.2038(5) 0.8145(3) 0.92839(15) 0.0861(17) Uani 1 1 d . . .
H51A H -0.2328 0.8468 0.9102 0.129 Uiso 1 1 calc R . .
H51B H -0.1430 0.7925 0.9146 0.129 Uiso 1 1 calc R . .
H51C H -0.1704 0.8307 0.9548 0.129 Uiso 1 1 calc R . .
C52 C -0.2631(4) 0.7269(2) 0.96300(15) 0.0707(13) Uani 1 1 d . . .
H52A H -0.2270 0.7422 0.9897 0.085 Uiso 1 1 calc R . .
H52B H -0.2036 0.7030 0.9494 0.085 Uiso 1 1 calc R . .
C53 C -0.3683(4) 0.6888(2) 0.97124(13) 0.0650(12) Uani 1 1 d . . .
H53A H -0.3439 0.6564 0.9906 0.078 Uiso 1 1 calc R . .
H53B H -0.4280 0.7129 0.9846 0.078 Uiso 1 1 calc R . .
C54 C -0.5069(5) 0.6197(2) 0.93886(17) 0.0842(16) Uani 1 1 d . . .
H54A H -0.5377 0.6044 0.9118 0.126 Uiso 1 1 calc R . .
H54B H -0.5712 0.6373 0.9536 0.126 Uiso 1 1 calc R . .
H54C H -0.4717 0.5873 0.9556 0.126 Uiso 1 1 calc R . .
C55 C -0.7936(6) 0.7053(3) 0.9113(2) 0.115(2) Uani 1 1 d . . .
H55A H -0.7636 0.6738 0.8939 0.172 Uiso 1 1 calc R . .
H55B H -0.8531 0.7281 0.8950 0.172 Uiso 1 1 calc R . .
H55C H -0.8290 0.6878 0.9355 0.172 Uiso 1 1 calc R . .
C56 C -0.7365(7) 0.7898(3) 0.95070(18) 0.108(3) Uani 1 1 d . . .
H56A H -0.7744 0.7729 0.9750 0.130 Uiso 1 1 calc R . .
H56B H -0.7953 0.8141 0.9345 0.130 Uiso 1 1 calc R . .
C57 C -0.6331(7) 0.8280(3) 0.96572(15) 0.106(3) Uani 1 1 d . . .
H57A H -0.6598 0.8587 0.9850 0.127 Uiso 1 1 calc R . .
H57B H -0.5733 0.8034 0.9811 0.127 Uiso 1 1 calc R . .
C58 C -0.4854(7) 0.8967(2) 0.94281(19) 0.121(3) Uani 1 1 d . . .
H58A H -0.4539 0.9144 0.9180 0.182 Uiso 1 1 calc R . .
H58B H -0.4230 0.8748 0.9585 0.182 Uiso 1 1 calc R . .
H58C H -0.5153 0.9278 0.9605 0.182 Uiso 1 1 calc R . .
C59 C -0.7786(4) 0.8320(2) 0.82951(16) 0.0736(14) Uani 1 1 d . . .
H59A H -0.7448 0.8606 0.8498 0.110 Uiso 1 1 calc R . .
H59B H -0.8462 0.8125 0.8410 0.110 Uiso 1 1 calc R . .
H59C H -0.8042 0.8526 0.8037 0.110 Uiso 1 1 calc R . .
C60 C -0.7354(4) 0.7441(2) 0.79063(16) 0.0720(13) Uani 1 1 d . . .
H60A H -0.7616 0.7635 0.7640 0.086 Uiso 1 1 calc R . .
H60B H -0.8035 0.7233 0.8015 0.086 Uiso 1 1 calc R . .
C61 C -0.6386(4) 0.7007(2) 0.78342(14) 0.0668(12) Uani 1 1 d . . .
H61A H -0.6658 0.6718 0.7617 0.080 Uiso 1 1 calc R . .
H61B H -0.5697 0.7218 0.7735 0.080 Uiso 1 1 calc R . .
C62 C -0.5349(5) 0.6196(2) 0.81510(17) 0.0850(17) Uani 1 1 d . . .
H62A H -0.5144 0.6000 0.8418 0.128 Uiso 1 1 calc R . .
H62B H -0.4630 0.6320 0.8024 0.128 Uiso 1 1 calc R . .
H62C H -0.5787 0.5921 0.7964 0.128 Uiso 1 1 calc R . .
C63 C -0.4857(4) 0.9038(2) 0.81785(15) 0.0691(13) Uani 1 1 d . . .
H63A H -0.5217 0.9192 0.8426 0.104 Uiso 1 1 calc R . .
H63B H -0.5473 0.8896 0.7977 0.104 Uiso 1 1 calc R . .
H63C H -0.4411 0.9354 0.8051 0.104 Uiso 1 1 calc R . .
C64 C -0.3519(4) 0.83171(19) 0.79401(12) 0.0594(11) Uani 1 1 d . . .
H64A H -0.3166 0.8641 0.7783 0.071 Uiso 1 1 calc R . .
H64B H -0.4117 0.8119 0.7752 0.071 Uiso 1 1 calc R . .
C65 C -0.2574(4) 0.78775(19) 0.80816(14) 0.0587(11) Uani 1 1 d . . .
H65A H -0.2157 0.7738 0.7839 0.070 Uiso 1 1 calc R . .
H65B H -0.1995 0.8068 0.8281 0.070 Uiso 1 1 calc R . .
C66 C -0.2266(4) 0.6928(2) 0.84021(15) 0.0690(13) Uani 1 1 d . . .
H66A H -0.2664 0.6602 0.8536 0.104 Uiso 1 1 calc R . .
H66B H -0.1661 0.7094 0.8598 0.104 Uiso 1 1 calc R . .
H66C H -0.1899 0.6781 0.8154 0.104 Uiso 1 1 calc R . .

loop_
_atom_site_aniso_label
_atom_site_aniso_U_11
_atom_site_aniso_U_22
_atom_site_aniso_U_33
_atom_site_aniso_U_23
_atom_site_aniso_U_13
_atom_site_aniso_U_12
K1 0.0458(4) 0.0365(4) 0.0355(4) 0.0018(3) 0.0016(3) 0.0031(3)
Si1 0.0506(6) 0.0301(5) 0.0498(6) -0.0055(4) -0.0016(5) 0.0069(4)
Si2 0.0536(6) 0.0304(5) 0.0475(6) -0.0031(4) -0.0011(5) 0.0081(4)
Si3 0.0364(5) 0.0291(4) 0.0301(4) -0.0004(3) -0.0021(3) 0.0028(3)
Si4 0.0398(5) 0.0312(4) 0.0305(4) -0.0015(4) -0.0041(4) 0.0059(4)
Si5 0.0387(5) 0.0498(6) 0.0415(5) 0.0002(5) 0.0048(4) -0.0006(4)
Si6 0.0543(6) 0.0311(5) 0.0441(5) 0.0009(4) -0.0022(5) -0.0039(4)
Si7 0.0373(5) 0.0419(5) 0.0345(5) 0.0014(4) -0.0025(4) 0.0024(4)
Si8 0.0453(6) 0.0414(5) 0.0341(5) 0.0004(4) 0.0048(4) 0.0015(4)
Si9 0.0414(5) 0.0415(5) 0.0435(5) -0.0051(4) 0.0026(4) -0.0002(4)
Si10 0.0528(6) 0.0333(5) 0.0431(5) -0.0047(4) -0.0060(4) 0.0000(4)
Si11 0.0388(5) 0.0408(5) 0.0352(5) 0.0005(4) -0.0034(4) 0.0041(4)
Si12 0.0495(6) 0.0446(5) 0.0340(5) -0.0019(4) 0.0029(4) 0.0020(4)
O1 0.0588(18) 0.0683(19) 0.0533(16) 0.0076(15) -0.0066(14) -0.0141(15)
O2 0.0692(19) 0.0545(16) 0.0521(16) 0.0118(14) -0.0005(14) -0.0052(14)
O3 0.097(3) 0.079(2) 0.085(2) 0.015(2) 0.048(2) 0.033(2)
O4 0.132(3) 0.064(2) 0.0452(17) -0.0073(15) -0.0168(18) 0.040(2)
O5 0.0540(17) 0.0555(17) 0.0678(18) -0.0041(15) -0.0128(14) 0.0123(13)
O6 0.079(2) 0.0457(15) 0.0602(18) -0.0042(14) 0.0057(15) 0.0068(14)
O7 0.0629(17) 0.0436(14) 0.0419(13) 0.0019(12) -0.0005(12) -0.0034(12)
O8 0.0576(18) 0.0525(16) 0.0579(16) 0.0010(13) 0.0158(13) 0.0040(13)
C1 0.0392(18) 0.0333(16) 0.0351(16) -0.0001(14) -0.0030(13) -0.0025(13)
C2 0.056(3) 0.072(3) 0.051(2) -0.010(2) 0.0132(19) 0.002(2)
C3 0.039(2) 0.078(3) 0.060(3) 0.004(2) 0.0053(18) 0.004(2)
C4 0.058(3) 0.072(3) 0.057(2) 0.009(2) 0.010(2) -0.006(2)
C5 0.073(3) 0.051(2) 0.059(2) 0.000(2) -0.014(2) -0.017(2)
C6 0.081(3) 0.0381(19) 0.055(2) 0.0106(18) -0.002(2) 0.0015(19)
C7 0.092(3) 0.0353(19) 0.059(2) -0.0098(19) 0.002(2) -0.001(2)
C8 0.0355(17) 0.0297(15) 0.0345(16) -0.0006(13) -0.0011(13) 0.0029(12)
C9 0.051(2) 0.075(3) 0.0325(18) -0.0046(18) -0.0083(16) 0.002(2)
C10 0.052(2) 0.060(2) 0.053(2) 0.015(2) -0.0020(18) 0.0057(19)
C11 0.048(2) 0.049(2) 0.050(2) -0.0069(18) -0.0037(17) -0.0051(17)
C12 0.064(2) 0.053(2) 0.0353(18) -0.0104(17) 0.0114(17) 0.0019(19)
C13 0.051(2) 0.070(3) 0.054(2) 0.004(2) 0.0143(19) 0.010(2)
C14 0.062(3) 0.049(2) 0.049(2) 0.0087(18) 0.0006(18) -0.0032(19)
C15 0.049(2) 0.0373(17) 0.0302(16) 0.0009(14) -0.0076(14) 0.0016(15)
C16 0.063(2) 0.047(2) 0.0323(17) 0.0010(16) -0.0069(16) 0.0054(18)
C17 0.051(2) 0.051(2) 0.050(2) 0.0026(18) -0.0167(17) 0.0028(17)
C18 0.0420(18) 0.0312(16) 0.0349(16) 0.0010(13) -0.0047(14) 0.0000(13)
C19 0.054(2) 0.055(2) 0.049(2) -0.0155(18) 0.0118(18) -0.0009(18)
C20 0.043(2) 0.058(2) 0.070(3) -0.001(2) 0.0060(19) 0.0032(18)
C21 0.064(3) 0.056(2) 0.050(2) 0.0024(19) 0.008(2) -0.009(2)
C22 0.061(3) 0.050(2) 0.071(3) -0.006(2) -0.012(2) -0.0089(19)
C23 0.091(3) 0.038(2) 0.066(3) 0.003(2) -0.018(2) 0.008(2)
C24 0.092(4) 0.043(2) 0.073(3) -0.021(2) 0.014(3) -0.009(2)
C25 0.0419(18) 0.0301(15) 0.0315(15) 0.0000(13) 0.0021(13) 0.0024(13)
C26 0.044(2) 0.049(2) 0.052(2) -0.0076(18) -0.0013(17) -0.0027(16)
C27 0.046(2) 0.070(3) 0.0315(17) -0.0025(17) -0.0053(15) 0.0006(18)
C28 0.053(2) 0.055(2) 0.053(2) 0.0063(19) -0.0050(18) 0.0127(19)
C29 0.049(2) 0.072(3) 0.051(2) -0.004(2) 0.0087(18) 0.007(2)
C30 0.065(3) 0.065(3) 0.039(2) -0.0143(19) 0.0035(18) 0.003(2)
C31 0.069(3) 0.059(2) 0.042(2) 0.0071(19) 0.0068(19) -0.001(2)
C32 0.056(2) 0.0414(19) 0.0382(18) -0.0006(15) -0.0151(16) 0.0054(16)
C33 0.054(2) 0.057(2) 0.056(2) 0.005(2) -0.0229(19) 0.0043(18)
C34 0.072(3) 0.058(2) 0.0337(18) 0.0039(17) -0.0066(18) 0.014(2)
C51 0.086(4) 0.110(4) 0.062(3) -0.022(3) 0.006(3) -0.050(3)
C52 0.060(3) 0.082(3) 0.067(3) 0.010(3) -0.021(2) 0.002(2)
C53 0.074(3) 0.070(3) 0.049(2) 0.012(2) -0.009(2) 0.014(2)
C54 0.113(5) 0.058(3) 0.084(4) 0.014(3) 0.017(3) -0.022(3)
C55 0.092(5) 0.107(5) 0.151(6) 0.044(5) 0.057(4) 0.003(4)
C56 0.162(7) 0.098(5) 0.072(4) 0.026(3) 0.065(4) 0.070(5)
C57 0.199(8) 0.080(4) 0.039(2) 0.005(3) 0.018(4) 0.075(4)
C58 0.208(8) 0.054(3) 0.091(4) -0.019(3) -0.079(5) 0.034(4)
C59 0.071(3) 0.079(3) 0.071(3) 0.010(3) 0.004(2) 0.029(3)
C60 0.068(3) 0.068(3) 0.077(3) -0.006(3) -0.027(2) -0.001(2)
C61 0.082(3) 0.064(3) 0.053(2) -0.015(2) -0.013(2) -0.004(2)
C62 0.126(5) 0.056(3) 0.075(3) -0.010(3) 0.025(3) 0.029(3)
C63 0.076(3) 0.059(3) 0.070(3) 0.011(2) -0.011(2) 0.008(2)
C64 0.080(3) 0.057(2) 0.041(2) 0.0023(19) 0.010(2) -0.016(2)
C65 0.062(3) 0.060(2) 0.056(2) -0.003(2) 0.019(2) -0.009(2)
C66 0.061(3) 0.075(3) 0.072(3) -0.013(2) 0.010(2) 0.017(2)

loop_
_atom_type_symbol
_atom_type_description
_atom_type_scat_dispersion_real
_atom_type_scat_dispersion_imag
_atom_type_scat_source
C C 0.0033 0.0016 'International Tables Vol C Tables 4.2.6.8 and 6.1.1.4'
H H 0.0000 0.0000 'International Tables Vol C Tables 4.2.6.8 and 6.1.1.4'
K K 0.2009 0.2494 'International Tables Vol C Tables 4.2.6.8 and 6.1.1.4'
O O 0.0106 0.0060 'International Tables Vol C Tables 4.2.6.8 and 6.1.1.4'
Si Si 0.0817 0.0704 'International Tables Vol C Tables 4.2.6.8 and 6.1.1.4'

loop_
_geom_angle_atom_site_label_1
_geom_angle_atom_site_label_2
_geom_angle_atom_site_label_3
_geom_angle
_geom_angle_site_symmetry_1
_geom_angle_site_symmetry_3
_geom_angle_publ_flag
O8 K1 O3 161.97(10) . . ?
O8 K1 O5 104.22(9) . . ?
O3 K1 O5 77.19(10) . . ?
O8 K1 O1 77.83(9) . . ?
O3 K1 O1 106.94(11) . . ?
O5 K1 O1 160.63(10) . . ?
O8 K1 O7 60.48(8) . . ?
O3 K1 O7 135.93(9) . . ?
O5 K1 O7 77.03(8) . . ?
O1 K1 O7 87.78(8) . . ?
O8 K1 O2 89.02(9) . . ?
O3 K1 O2 79.23(9) . . ?
O5 K1 O2 139.51(9) . . ?
O1 K1 O2 59.04(8) . . ?
O7 K1 O2 140.00(9) . . ?
O8 K1 O4 137.57(11) . . ?
O3 K1 O4 60.04(12) . . ?
O5 K1 O4 87.38(9) . . ?
O1 K1 O4 78.95(10) . . ?
O7 K1 O4 83.66(10) . . ?
O2 K1 O4 108.42(9) . . ?
O8 K1 O6 79.66(9) . . ?
O3 K1 O6 86.04(11) . . ?
O5 K1 O6 59.13(9) . . ?
O1 K1 O6 139.04(9) . . ?
O7 K1 O6 109.90(8) . . ?
O2 K1 O6 86.93(9) . . ?
O4 K1 O6 137.72(11) . . ?
O8 K1 C61 76.02(10) . . ?
O3 K1 C61 94.88(13) . . ?
O5 K1 C61 41.74(10) . . ?
O1 K1 C61 151.56(11) . . ?
O7 K1 C61 89.00(10) . . ?
O2 K1 C61 109.33(10) . . ?
O4 K1 C61 128.71(11) . . ?
O6 K1 C61 22.91(9) . . ?
Si2 Si1 Si3 113.97(6) . . ?
Si1 Si2 Si4 112.84(6) . . ?
C15 Si3 C8 111.13(15) . . ?
C15 Si3 C1 107.44(15) . . ?
C8 Si3 C1 102.89(14) . . ?
C15 Si3 Si1 111.26(11) . . ?
C8 Si3 Si1 107.30(10) . . ?
C1 Si3 Si1 116.53(10) . . ?
C32 Si4 C25 110.91(15) . . ?
C32 Si4 C18 107.49(16) . . ?
C25 Si4 C18 103.09(14) . . ?
C32 Si4 Si2 111.55(12) . . ?
C25 Si4 Si2 107.32(10) . . ?
C18 Si4 Si2 116.16(10) . . ?
C3 Si5 C2 107.3(2) . . ?
C3 Si5 C1 115.22(17) . . ?
C2 Si5 C1 112.15(17) . . ?
C3 Si5 C4 105.9(2) . . ?
C2 Si5 C4 102.8(2) . . ?
C1 Si5 C4 112.53(18) . . ?
C7 Si6 C6 103.0(2) . . ?
C7 Si6 C5 104.3(2) . . ?
C6 Si6 C5 108.4(2) . . ?
C7 Si6 C1 116.74(17) . . ?
C6 Si6 C1 109.29(17) . . ?
C5 Si6 C1 114.26(18) . . ?
C11 Si7 C9 104.98(18) . . ?
C11 Si7 C10 109.93(18) . . ?
C9 Si7 C10 103.52(18) . . ?
C11 Si7 C8 113.24(16) . . ?
C9 Si7 C8 115.73(16) . . ?
C10 Si7 C8 108.92(17) . . ?
C12 Si8 C14 111.40(18) . . ?
C12 Si8 C8 111.16(16) . . ?
C14 Si8 C8 112.75(16) . . ?
C12 Si8 C13 102.03(18) . . ?
C14 Si8 C13 106.32(19) . . ?
C8 Si8 C13 112.59(16) . . ?
C20 Si9 C19 107.32(19) . . ?
C20 Si9 C21 105.6(2) . . ?
C19 Si9 C21 103.37(18) . . ?
C20 Si9 C18 115.00(17) . . ?
C19 Si9 C18 112.25(16) . . ?
C21 Si9 C18 112.45(17) . . ?
C23 Si10 C24 102.5(2) . . ?
C23 Si10 C22 107.7(2) . . ?
C24 Si10 C22 105.5(2) . . ?
C23 Si10 C18 109.06(17) . . ?
C24 Si10 C18 116.71(18) . . ?
C22 Si10 C18 114.40(17) . . ?
C26 Si11 C27 105.02(18) . . ?
C26 Si11 C25 112.95(16) . . ?
C27 Si11 C25 115.87(16) . . ?
C26 Si11 C28 109.57(18) . . ?
C27 Si11 C28 103.48(18) . . ?
C25 Si11 C28 109.41(16) . . ?
C30 Si12 C31 111.96(19) . . ?
C30 Si12 C25 111.61(17) . . ?
C31 Si12 C25 112.14(16) . . ?
C30 Si12 C29 101.47(18) . . ?
C31 Si12 C29 105.8(2) . . ?
C25 Si12 C29 113.24(16) . . ?
C52 O1 C51 112.1(4) . . ?
C52 O1 K1 119.4(2) . . ?
C51 O1 K1 122.2(3) . . ?
C54 O2 C53 112.9(4) . . ?
C54 O2 K1 114.1(3) . . ?
C53 O2 K1 108.7(2) . . ?
C56 O3 C55 111.5(5) . . ?
C56 O3 K1 120.3(4) . . ?
C55 O3 K1 121.4(3) . . ?
C58 O4 C57 112.6(4) . . ?
C58 O4 K1 111.7(3) . . ?
C57 O4 K1 106.1(3) . . ?
C60 O5 C59 112.2(3) . . ?
C60 O5 K1 120.4(2) . . ?
C59 O5 K1 122.2(3) . . ?
C62 O6 C61 111.8(4) . . ?
C62 O6 K1 116.4(3) . . ?
C61 O6 K1 105.2(2) . . ?
C63 O7 C64 111.5(3) . . ?
C63 O7 K1 117.7(3) . . ?
C64 O7 K1 109.5(2) . . ?
C65 O8 C66 111.6(3) . . ?
C65 O8 K1 118.8(2) . . ?
C66 O8 K1 119.5(2) . . ?
Si5 C1 Si6 113.55(17) . . ?
Si5 C1 Si3 119.11(17) . . ?
Si6 C1 Si3 118.33(17) . . ?
Si5 C1 H1 100.1 . . ?
Si6 C1 H1 100.1 . . ?
Si3 C1 H1 100.1 . . ?
Si5 C2 H2A 109.5 . . ?
Si5 C2 H2B 109.5 . . ?
H2A C2 H2B 109.5 . . ?
Si5 C2 H2C 109.5 . . ?
H2A C2 H2C 109.5 . . ?
H2B C2 H2C 109.5 . . ?
Si5 C3 H3A 109.5 . . ?
Si5 C3 H3B 109.5 . . ?
H3A C3 H3B 109.5 . . ?
Si5 C3 H3C 109.5 . . ?
H3A C3 H3C 109.5 . . ?
H3B C3 H3C 109.5 . . ?
Si5 C4 H4A 109.5 . . ?
Si5 C4 H4B 109.5 . . ?
H4A C4 H4B 109.5 . . ?
Si5 C4 H4C 109.5 . . ?
H4A C4 H4C 109.5 . . ?
H4B C4 H4C 109.5 . . ?
Si6 C5 H5A 109.5 . . ?
Si6 C5 H5B 109.5 . . ?
H5A C5 H5B 109.5 . . ?
Si6 C5 H5C 109.5 . . ?
H5A C5 H5C 109.5 . . ?
H5B C5 H5C 109.5 . . ?
Si6 C6 H6A 109.5 . . ?
Si6 C6 H6B 109.5 . . ?
H6A C6 H6B 109.5 . . ?
Si6 C6 H6C 109.5 . . ?
H6A C6 H6C 109.5 . . ?
H6B C6 H6C 109.5 . . ?
Si6 C7 H7A 109.5 . . ?
Si6 C7 H7B 109.5 . . ?
H7A C7 H7B 109.5 . . ?
Si6 C7 H7C 109.5 . . ?
H7A C7 H7C 109.5 . . ?
H7B C7 H7C 109.5 . . ?
Si8 C8 Si7 110.69(16) . . ?
Si8 C8 Si3 120.14(16) . . ?
Si7 C8 Si3 114.78(16) . . ?
Si8 C8 H8 102.8 . . ?
Si7 C8 H8 102.8 . . ?
Si3 C8 H8 102.8 . . ?
Si7 C9 H9A 109.5 . . ?
Si7 C9 H9B 109.5 . . ?
H9A C9 H9B 109.5 . . ?
Si7 C9 H9C 109.5 . . ?
H9A C9 H9C 109.5 . . ?
H9B C9 H9C 109.5 . . ?
Si7 C10 H10A 109.5 . . ?
Si7 C10 H10B 109.5 . . ?
H10A C10 H10B 109.5 . . ?
Si7 C10 H10C 109.5 . . ?
H10A C10 H10C 109.5 . . ?
H10B C10 H10C 109.5 . . ?
Si7 C11 H11A 109.5 . . ?
Si7 C11 H11B 109.5 . . ?
H11A C11 H11B 109.5 . . ?
Si7 C11 H11C 109.5 . . ?
H11A C11 H11C 109.5 . . ?
H11B C11 H11C 109.5 . . ?
Si8 C12 H12A 109.5 . . ?
Si8 C12 H12B 109.5 . . ?
H12A C12 H12B 109.5 . . ?
Si8 C12 H12C 109.5 . . ?
H12A C12 H12C 109.5 . . ?
H12B C12 H12C 109.5 . . ?
Si8 C13 H13A 109.5 . . ?
Si8 C13 H13B 109.5 . . ?
H13A C13 H13B 109.5 . . ?
Si8 C13 H13C 109.5 . . ?
H13A C13 H13C 109.5 . . ?
H13B C13 H13C 109.5 . . ?
Si8 C14 H14A 109.5 . . ?
Si8 C14 H14B 109.5 . . ?
H14A C14 H14B 109.5 . . ?
Si8 C14 H14C 109.5 . . ?
H14A C14 H14C 109.5 . . ?
H14B C14 H14C 109.5 . . ?
C16 C15 C17 108.6(3) . . ?
C16 C15 Si3 115.6(2) . . ?
C17 C15 Si3 111.9(2) . . ?
C16 C15 H15 106.8 . . ?
C17 C15 H15 106.8 . . ?
Si3 C15 H15 106.8 . . ?
C15 C16 H16A 109.5 . . ?
C15 C16 H16B 109.5 . . ?
H16A C16 H16B 109.5 . . ?
C15 C16 H16C 109.5 . . ?
H16A C16 H16C 109.5 . . ?
H16B C16 H16C 109.5 . . ?
C15 C17 H17A 109.5 . . ?
C15 C17 H17B 109.5 . . ?
H17A C17 H17B 109.5 . . ?
C15 C17 H17C 109.5 . . ?
H17A C17 H17C 109.5 . . ?
H17B C17 H17C 109.5 . . ?
Si10 C18 Si9 112.57(17) . . ?
Si10 C18 Si4 118.92(17) . . ?
Si9 C18 Si4 118.75(16) . . ?
Si10 C18 H18 100.5 . . ?
Si9 C18 H18 100.5 . . ?
Si4 C18 H18 100.5 . . ?
Si9 C19 H19A 109.5 . . ?
Si9 C19 H19B 109.5 . . ?
H19A C19 H19B 109.5 . . ?
Si9 C19 H19C 109.5 . . ?
H19A C19 H19C 109.5 . . ?
H19B C19 H19C 109.5 . . ?
Si9 C20 H20A 109.5 . . ?
Si9 C20 H20B 109.5 . . ?
H20A C20 H20B 109.5 . . ?
Si9 C20 H20C 109.5 . . ?
H20A C20 H20C 109.5 . . ?
H20B C20 H20C 109.5 . . ?
Si9 C21 H21A 109.5 . . ?
Si9 C21 H21B 109.5 . . ?
H21A C21 H21B 109.5 . . ?
Si9 C21 H21C 109.5 . . ?
H21A C21 H21C 109.5 . . ?
H21B C21 H21C 109.5 . . ?
Si10 C22 H22A 109.5 . . ?
Si10 C22 H22B 109.5 . . ?
H22A C22 H22B 109.5 . . ?
Si10 C22 H22C 109.5 . . ?
H22A C22 H22C 109.5 . . ?
H22B C22 H22C 109.5 . . ?
Si10 C23 H23A 109.5 . . ?
Si10 C23 H23B 109.5 . . ?
H23A C23 H23B 109.5 . . ?
Si10 C23 H23C 109.5 . . ?
H23A C23 H23C 109.5 . . ?
H23B C23 H23C 109.5 . . ?
Si10 C24 H24A 109.5 . . ?
Si10 C24 H24B 109.5 . . ?
H24A C24 H24B 109.5 . . ?
Si10 C24 H24C 109.5 . . ?
H24A C24 H24C 109.5 . . ?
H24B C24 H24C 109.5 . . ?
Si12 C25 Si11 110.78(17) . . ?
Si12 C25 Si4 118.90(16) . . ?
Si11 C25 Si4 114.99(16) . . ?
Si12 C25 H25 103.3 . . ?
Si11 C25 H25 103.3 . . ?
Si4 C25 H25 103.3 . . ?
Si11 C26 H26A 109.5 . . ?
Si11 C26 H26B 109.5 . . ?
H26A C26 H26B 109.5 . . ?
Si11 C26 H26C 109.5 . . ?
H26A C26 H26C 109.5 . . ?
H26B C26 H26C 109.5 . . ?
Si11 C27 H27A 109.5 . . ?
Si11 C27 H27B 109.5 . . ?
H27A C27 H27B 109.5 . . ?
Si11 C27 H27C 109.5 . . ?
H27A C27 H27C 109.5 . . ?
H27B C27 H27C 109.5 . . ?
Si11 C28 H28A 109.5 . . ?
Si11 C28 H28B 109.5 . . ?
H28A C28 H28B 109.5 . . ?
Si11 C28 H28C 109.5 . . ?
H28A C28 H28C 109.5 . . ?
H28B C28 H28C 109.5 . . ?
Si12 C29 H29A 109.5 . . ?
Si12 C29 H29B 109.5 . . ?
H29A C29 H29B 109.5 . . ?
Si12 C29 H29C 109.5 . . ?
H29A C29 H29C 109.5 . . ?
H29B C29 H29C 109.5 . . ?
Si12 C30 H30A 109.5 . . ?
Si12 C30 H30B 109.5 . . ?
H30A C30 H30B 109.5 . . ?
Si12 C30 H30C 109.5 . . ?
H30A C30 H30C 109.5 . . ?
H30B C30 H30C 109.5 . . ?
Si12 C31 H31A 109.5 . . ?
Si12 C31 H31B 109.5 . . ?
H31A C31 H31B 109.5 . . ?
Si12 C31 H31C 109.5 . . ?
H31A C31 H31C 109.5 . . ?
H31B C31 H31C 109.5 . . ?
C34 C32 C33 108.2(3) . . ?
C34 C32 Si4 115.8(3) . . ?
C33 C32 Si4 112.0(3) . . ?
C34 C32 H32 106.8 . . ?
C33 C32 H32 106.8 . . ?
Si4 C32 H32 106.8 . . ?
C32 C33 H33A 109.5 . . ?
C32 C33 H33B 109.5 . . ?
H33A C33 H33B 109.5 . . ?
C32 C33 H33C 109.5 . . ?
H33A C33 H33C 109.5 . . ?
H33B C33 H33C 109.5 . . ?
C32 C34 H34A 109.5 . . ?
C32 C34 H34B 109.5 . . ?
H34A C34 H34B 109.5 . . ?
C32 C34 H34C 109.5 . . ?
H34A C34 H34C 109.5 . . ?
H34B C34 H34C 109.5 . . ?
O1 C51 H51A 109.5 . . ?
O1 C51 H51B 109.5 . . ?
H51A C51 H51B 109.5 . . ?
O1 C51 H51C 109.5 . . ?
H51A C51 H51C 109.5 . . ?
H51B C51 H51C 109.5 . . ?
O1 C52 C53 109.3(4) . . ?
O1 C52 H52A 109.8 . . ?
C53 C52 H52A 109.8 . . ?
O1 C52 H52B 109.8 . . ?
C53 C52 H52B 109.8 . . ?
H52A C52 H52B 108.3 . . ?
O2 C53 C52 110.3(4) . . ?
O2 C53 H53A 109.6 . . ?
C52 C53 H53A 109.6 . . ?
O2 C53 H53B 109.6 . . ?
C52 C53 H53B 109.6 . . ?
H53A C53 H53B 108.1 . . ?
O2 C54 H54A 109.5 . . ?
O2 C54 H54B 109.5 . . ?
H54A C54 H54B 109.5 . . ?
O2 C54 H54C 109.5 . . ?
H54A C54 H54C 109.5 . . ?
H54B C54 H54C 109.5 . . ?
O3 C55 H55A 109.5 . . ?
O3 C55 H55B 109.5 . . ?
H55A C55 H55B 109.5 . . ?
O3 C55 H55C 109.5 . . ?
H55A C55 H55C 109.5 . . ?
H55B C55 H55C 109.5 . . ?
O3 C56 C57 109.7(5) . . ?
O3 C56 H56A 109.7 . . ?
C57 C56 H56A 109.7 . . ?
O3 C56 H56B 109.7 . . ?
C57 C56 H56B 109.7 . . ?
H56A C56 H56B 108.2 . . ?
O4 C57 C56 110.1(4) . . ?
O4 C57 H57A 109.6 . . ?
C56 C57 H57A 109.6 . . ?
O4 C57 H57B 109.6 . . ?
C56 C57 H57B 109.6 . . ?
H57A C57 H57B 108.1 . . ?
O4 C58 H58A 109.5 . . ?
O4 C58 H58B 109.5 . . ?
H58A C58 H58B 109.5 . . ?
O4 C58 H58C 109.5 . . ?
H58A C58 H58C 109.5 . . ?
H58B C58 H58C 109.5 . . ?
O5 C59 H59A 109.5 . . ?
O5 C59 H59B 109.5 . . ?
H59A C59 H59B 109.5 . . ?
O5 C59 H59C 109.5 . . ?
H59A C59 H59C 109.5 . . ?
H59B C59 H59C 109.5 . . ?
O5 C60 C61 108.4(4) . . ?
O5 C60 H60A 110.0 . . ?
C61 C60 H60A 110.0 . . ?
O5 C60 H60B 110.0 . . ?
C61 C60 H60B 110.0 . . ?
H60A C60 H60B 108.4 . . ?
O6 C61 C60 109.7(4) . . ?
O6 C61 K1 51.85(18) . . ?
C60 C61 K1 84.9(2) . . ?
O6 C61 H61A 109.7 . . ?
C60 C61 H61A 109.7 . . ?
K1 C61 H61A 160.6 . . ?
O6 C61 H61B 109.7 . . ?
C60 C61 H61B 109.7 . . ?
K1 C61 H61B 77.1 . . ?
H61A C61 H61B 108.2 . . ?
O6 C62 H62A 109.5 . . ?
O6 C62 H62B 109.5 . . ?
H62A C62 H62B 109.5 . . ?
O6 C62 H62C 109.5 . . ?
H62A C62 H62C 109.5 . . ?
H62B C62 H62C 109.5 . . ?
O7 C63 H63A 109.5 . . ?
O7 C63 H63B 109.5 . . ?
H63A C63 H63B 109.5 . . ?
O7 C63 H63C 109.5 . . ?
H63A C63 H63C 109.5 . . ?
H63B C63 H63C 109.5 . . ?
O7 C64 C65 110.4(3) . . ?
O7 C64 H64A 109.6 . . ?
C65 C64 H64A 109.6 . . ?
O7 C64 H64B 109.6 . . ?
C65 C64 H64B 109.6 . . ?
H64A C64 H64B 108.1 . . ?
O8 C65 C64 108.7(3) . . ?
O8 C65 H65A 109.9 . . ?
C64 C65 H65A 109.9 . . ?
O8 C65 H65B 109.9 . . ?
C64 C65 H65B 109.9 . . ?
H65A C65 H65B 108.3 . . ?
O8 C66 H66A 109.5 . . ?
O8 C66 H66B 109.5 . . ?
H66A C66 H66B 109.5 . . ?
O8 C66 H66C 109.5 . . ?
H66A C66 H66C 109.5 . . ?
H66B C66 H66C 109.5 . . ?

loop_
_geom_bond_atom_site_label_1
_geom_bond_atom_site_label_2
_geom_bond_distance
_geom_bond_site_symmetry_2
_geom_bond_publ_flag
K1 O8 2.754(3) . ?
K1 O3 2.756(3) . ?
K1 O5 2.770(3) . ?
K1 O1 2.824(3) . ?
K1 O7 2.840(3) . ?
K1 O2 2.850(3) . ?
K1 O4 2.857(3) . ?
K1 O6 2.876(3) . ?
K1 C61 3.529(4) . ?
Si1 Si2 2.1728(14) . ?
Si1 Si3 2.3639(13) . ?
Si2 Si4 2.3714(13) . ?
Si3 C15 1.932(3) . ?
Si3 C8 1.942(3) . ?
Si3 C1 1.948(3) . ?
Si4 C32 1.930(3) . ?
Si4 C25 1.944(3) . ?
Si4 C18 1.947(3) . ?
Si5 C3 1.866(4) . ?
Si5 C2 1.867(4) . ?
Si5 C1 1.888(3) . ?
Si5 C4 1.900(4) . ?
Si6 C7 1.870(4) . ?
Si6 C6 1.878(4) . ?
Si6 C5 1.881(4) . ?
Si6 C1 1.889(3) . ?
Si7 C11 1.867(4) . ?
Si7 C9 1.873(4) . ?
Si7 C10 1.879(4) . ?
Si7 C8 1.899(3) . ?
Si8 C12 1.873(4) . ?
Si8 C14 1.881(4) . ?
Si8 C8 1.883(3) . ?
Si8 C13 1.889(4) . ?
Si9 C20 1.861(4) . ?
Si9 C19 1.867(4) . ?
Si9 C21 1.899(4) . ?
Si9 C18 1.899(3) . ?
Si10 C23 1.867(4) . ?
Si10 C24 1.880(4) . ?
Si10 C22 1.887(4) . ?
Si10 C18 1.891(3) . ?
Si11 C26 1.875(4) . ?
Si11 C27 1.880(4) . ?
Si11 C25 1.893(3) . ?
Si11 C28 1.899(4) . ?
Si12 C30 1.872(4) . ?
Si12 C31 1.882(4) . ?
Si12 C25 1.887(3) . ?
Si12 C29 1.895(4) . ?
O1 C52 1.404(5) . ?
O1 C51 1.421(5) . ?
O2 C54 1.415(5) . ?
O2 C53 1.422(5) . ?
O3 C56 1.375(6) . ?
O3 C55 1.425(7) . ?
O4 C58 1.432(7) . ?
O4 C57 1.440(7) . ?
O5 C60 1.427(5) . ?
O5 C59 1.427(5) . ?
O6 C62 1.389(5) . ?
O6 C61 1.424(5) . ?
O7 C63 1.410(5) . ?
O7 C64 1.426(5) . ?
O8 C65 1.415(5) . ?
O8 C66 1.429(5) . ?
C1 H1 0.9800 . ?
C2 H2A 0.9600 . ?
C2 H2B 0.9600 . ?
C2 H2C 0.9600 . ?
C3 H3A 0.9600 . ?
C3 H3B 0.9600 . ?
C3 H3C 0.9600 . ?
C4 H4A 0.9600 . ?
C4 H4B 0.9600 . ?
C4 H4C 0.9600 . ?
C5 H5A 0.9600 . ?
C5 H5B 0.9600 . ?
C5 H5C 0.9600 . ?
C6 H6A 0.9600 . ?
C6 H6B 0.9600 . ?
C6 H6C 0.9600 . ?
C7 H7A 0.9600 . ?
C7 H7B 0.9600 . ?
C7 H7C 0.9600 . ?
C8 H8 0.9800 . ?
C9 H9A 0.9600 . ?
C9 H9B 0.9600 . ?
C9 H9C 0.9600 . ?
C10 H10A 0.9600 . ?
C10 H10B 0.9600 . ?
C10 H10C 0.9600 . ?
C11 H11A 0.9600 . ?
C11 H11B 0.9600 . ?
C11 H11C 0.9600 . ?
C12 H12A 0.9600 . ?
C12 H12B 0.9600 . ?
C12 H12C 0.9600 . ?
C13 H13A 0.9600 . ?
C13 H13B 0.9600 . ?
C13 H13C 0.9600 . ?
C14 H14A 0.9600 . ?
C14 H14B 0.9600 . ?
C14 H14C 0.9600 . ?
C15 C16 1.534(5) . ?
C15 C17 1.538(5) . ?
C15 H15 0.9800 . ?
C16 H16A 0.9600 . ?
C16 H16B 0.9600 . ?
C16 H16C 0.9600 . ?
C17 H17A 0.9600 . ?
C17 H17B 0.9600 . ?
C17 H17C 0.9600 . ?
C18 H18 0.9800 . ?
C19 H19A 0.9600 . ?
C19 H19B 0.9600 . ?
C19 H19C 0.9600 . ?
C20 H20A 0.9600 . ?
C20 H20B 0.9600 . ?
C20 H20C 0.9600 . ?
C21 H21A 0.9600 . ?
C21 H21B 0.9600 . ?
C21 H21C 0.9600 . ?
C22 H22A 0.9600 . ?
C22 H22B 0.9600 . ?
C22 H22C 0.9600 . ?
C23 H23A 0.9600 . ?
C23 H23B 0.9600 . ?
C23 H23C 0.9600 . ?
C24 H24A 0.9600 . ?
C24 H24B 0.9600 . ?
C24 H24C 0.9600 . ?
C25 H25 0.9800 . ?
C26 H26A 0.9600 . ?
C26 H26B 0.9600 . ?
C26 H26C 0.9600 . ?
C27 H27A 0.9600 . ?
C27 H27B 0.9600 . ?
C27 H27C 0.9600 . ?
C28 H28A 0.9600 . ?
C28 H28B 0.9600 . ?
C28 H28C 0.9600 . ?
C29 H29A 0.9600 . ?
C29 H29B 0.9600 . ?
C29 H29C 0.9600 . ?
C30 H30A 0.9600 . ?
C30 H30B 0.9600 . ?
C30 H30C 0.9600 . ?
C31 H31A 0.9600 . ?
C31 H31B 0.9600 . ?
C31 H31C 0.9600 . ?
C32 C34 1.529(5) . ?
C32 C33 1.536(5) . ?
C32 H32 0.9800 . ?
C33 H33A 0.9600 . ?
C33 H33B 0.9600 . ?
C33 H33C 0.9600 . ?
C34 H34A 0.9600 . ?
C34 H34B 0.9600 . ?
C34 H34C 0.9600 . ?
C51 H51A 0.9600 . ?
C51 H51B 0.9600 . ?
C51 H51C 0.9600 . ?
C52 C53 1.483(6) . ?
C52 H52A 0.9700 . ?
C52 H52B 0.9700 . ?
C53 H53A 0.9700 . ?
C53 H53B 0.9700 . ?
C54 H54A 0.9600 . ?
C54 H54B 0.9600 . ?
C54 H54C 0.9600 . ?
C55 H55A 0.9600 . ?
C55 H55B 0.9600 . ?
C55 H55C 0.9600 . ?
C56 C57 1.486(9) . ?
C56 H56A 0.9700 . ?
C56 H56B 0.9700 . ?
C57 H57A 0.9700 . ?
C57 H57B 0.9700 . ?
C58 H58A 0.9600 . ?
C58 H58B 0.9600 . ?
C58 H58C 0.9600 . ?
C59 H59A 0.9600 . ?
C59 H59B 0.9600 . ?
C59 H59C 0.9600 . ?
C60 C61 1.475(6) . ?
C60 H60A 0.9700 . ?
C60 H60B 0.9700 . ?
C61 H61A 0.9700 . ?
C61 H61B 0.9700 . ?
C62 H62A 0.9600 . ?
C62 H62B 0.9600 . ?
C62 H62C 0.9600 . ?
C63 H63A 0.9600 . ?
C63 H63B 0.9600 . ?
C63 H63C 0.9600 . ?
C64 C65 1.485(6) . ?
C64 H64A 0.9700 . ?
C64 H64B 0.9700 . ?
C65 H65A 0.9700 . ?
C65 H65B 0.9700 . ?
C66 H66A 0.9600 . ?
C66 H66B 0.9600 . ?
C66 H66C 0.9600 . ?
